data_2228783
loop_
_publ_author_name
'Kim, Young-Inn'
'Song, Young-Kwang'
'Yun, Seong-Jae'
'Kim, In-Chan'
'Kang, Sung Kwon'

_publ_section_title
;
 Di-\m-chlorido-bis{[2-(benzyliminomethyl)pyridine-\k^2^<i>N</i>,<i>N</i>']chloridomercury(II)}
 dichloridomercury(II)
;
_journal_coeditor_code JH2236
_journal_issue 1
_journal_name_full 'Acta Crystallographica Section E'
_journal_page_first m52
_journal_page_last m53
_journal_paper_doi 10.1107/S1600536810050725
_journal_volume 67
_journal_year 2011
_chemical_formula_iupac '[Hg2 Cl4 (C13 H12 N2)2], [Hg Cl2]'
_chemical_formula_moiety 'C26 H24 Cl4 Hg2 N4, Cl2 Hg'
_chemical_formula_sum 'C26 H24 Cl6 Hg3 N4'
_chemical_formula_weight 1206.96
_chemical_name_systematic
;
Di-\m-chlorido-bis{[2-(benzyliminomethyl)pyridine-
\k^2^<i>N</i>,<i>N</i>']chloridomercury(II)} dichloridomercury(II)
;
_space_group_IT_number 14
_symmetry_cell_setting monoclinic
_symmetry_space_group_name_Hall '-P 2yn'
_symmetry_space_group_name_H-M 'P 1 21/n 1'
_audit_creation_method 'WinGX routine CIF_UPDATE'
_cell_angle_alpha 90
_cell_angle_beta 92.9390(10)
_cell_angle_gamma 90
_cell_formula_units_Z 2
_cell_length_a 10.1329(2)
_cell_length_b 8.11410(10)
_cell_length_c 19.0591(2)
_cell_measurement_reflns_used 5840
_cell_measurement_temperature 295(2)
_cell_measurement_theta_max 28.01
_cell_measurement_theta_min 2.23
_cell_volume 1564.97(4)
_computing_cell_refinement 'SAINT (Bruker, 2002)'
_computing_data_collection 'SMART (Bruker, 2002)'
_computing_data_reduction 'SAINT (Bruker, 2002)'
_computing_molecular_graphics 'ORTEP-3 for Windows (Farrugia, 1997)'
_computing_publication_material 'WinGX (Farrugia, 1999)'
_computing_structure_refinement 'SHELXL97 (Sheldrick, 2008)'
_computing_structure_solution 'SHELXS97 (Sheldrick, 2008)'
_diffrn_ambient_temperature 295(2)
_diffrn_measured_fraction_theta_full 0.999
_diffrn_measured_fraction_theta_max 0.999
_diffrn_measurement_device_type 'Bruker SMART CCD area-detector'
_diffrn_measurement_method '\f and \w'
_diffrn_radiation_type MoK\a
_diffrn_radiation_wavelength 0.71073
_diffrn_reflns_av_R_equivalents 0.027
_diffrn_reflns_limit_h_max 10
_diffrn_reflns_limit_h_min -13
_diffrn_reflns_limit_k_max 10
_diffrn_reflns_limit_k_min -10
_diffrn_reflns_limit_l_max 25
_diffrn_reflns_limit_l_min -25
_diffrn_reflns_number 16269
_diffrn_reflns_theta_full 28.31
_diffrn_reflns_theta_max 28.31
_diffrn_reflns_theta_min 2.14
_exptl_absorpt_coefficient_mu 15.216
_exptl_absorpt_correction_T_max 0.158
_exptl_absorpt_correction_T_min 0.104
_exptl_absorpt_correction_type multi-scan
_exptl_absorpt_process_details '(SADABS; Bruker, 2002)'
_exptl_crystal_colour yellow
_exptl_crystal_density_diffrn 2.561
_exptl_crystal_density_method 'not measured'
_exptl_crystal_description block
_exptl_crystal_F_000 1100
_exptl_crystal_size_max 0.17
_exptl_crystal_size_mid 0.13
_exptl_crystal_size_min 0.12
_refine_diff_density_max 1.213
_refine_diff_density_min -1.18
_refine_ls_extinction_method none
_refine_ls_goodness_of_fit_ref 1.037
_refine_ls_hydrogen_treatment constr
_refine_ls_matrix_type full
_refine_ls_number_parameters 178
_refine_ls_number_reflns 3892
_refine_ls_number_restraints 0
_refine_ls_restrained_S_all 1.037
_refine_ls_R_factor_gt 0.0246
_refine_ls_shift/su_max 0
_refine_ls_structure_factor_coef Fsqd
_refine_ls_weighting_details 'calc w=1/[\s^2^(Fo^2^)+(0.0250P)^2^+1.1429P] where P=(Fo^2^+2Fc^2^)/3'
_refine_ls_weighting_scheme calc
_refine_ls_wR_factor_ref 0.0554
_reflns_number_gt 3279
_reflns_number_total 3892
_reflns_threshold_expression I>2\s(I)
_cod_data_source_file jh2236.cif
_cod_data_source_block I
_cod_original_sg_symbol_H-M 'P 21/n'
_cod_database_code 2228783
_cod_database_fobs_code 2228783

loop_
_symmetry_equiv_pos_as_xyz
'x, y, z'
'-x+1/2, y+1/2, -z+1/2'
'-x, -y, -z'
'x-1/2, -y-1/2, z-1/2'

loop_
_atom_site_type_symbol
_atom_site_label
_atom_site_fract_x
_atom_site_fract_y
_atom_site_fract_z
_atom_site_U_iso_or_equiv
_atom_site_adp_type
_atom_site_calc_flag
_atom_site_refinement_flags
_atom_site_occupancy
_atom_site_disorder_assembly
_atom_site_disorder_group
Hg Hg1 0.092853(16) 0.45122(2) 0.092463(9) 0.04770(6) Uani d . 1 . .
Cl Cl1 0.02059(13) 0.19456(15) 0.14429(6) 0.0625(3) Uani d . 1 . .
Cl Cl2 -0.09059(10) 0.64548(14) 0.05096(6) 0.0503(3) Uani d . 1 . .
N N1 0.3257(3) 0.4310(4) 0.08642(17) 0.0395(7) Uani d . 1 . .
C C2 0.3903(5) 0.3289(6) 0.0459(2) 0.0515(11) Uani d . 1 . .
H H2 0.3421 0.2636 0.0137 0.062 Uiso calc R 1 . .
C C3 0.5252(5) 0.3161(7) 0.0498(3) 0.0637(14) Uani d . 1 . .
H H3 0.5671 0.2431 0.0206 0.076 Uiso calc R 1 . .
C C4 0.5977(5) 0.4107(8) 0.0965(3) 0.0700(17) Uani d . 1 . .
H H4 0.6895 0.4035 0.0997 0.084 Uiso calc R 1 . .
C C5 0.5319(5) 0.5178(7) 0.1392(3) 0.0623(14) Uani d . 1 . .
H H5 0.5789 0.5839 0.1716 0.075 Uiso calc R 1 . .
C C6 0.3952(4) 0.5253(5) 0.1331(2) 0.0422(9) Uani d . 1 . .
C C7 0.3196(4) 0.6329(5) 0.1779(2) 0.0457(10) Uani d . 1 . .
H H7 0.3644 0.7015 0.2101 0.055 Uiso calc R 1 . .
N N8 0.1950(4) 0.6345(4) 0.17363(18) 0.0451(8) Uani d . 1 . .
C C9 0.1223(6) 0.7461(6) 0.2188(3) 0.0658(14) Uani d . 1 . .
H H9A 0.0734 0.8259 0.1899 0.079 Uiso calc R 1 . .
H H9B 0.1844 0.8057 0.2498 0.079 Uiso calc R 1 . .
C C10 0.0277(4) 0.6506(6) 0.2621(2) 0.0495(10) Uani d . 1 . .
C C11 -0.1060(5) 0.6560(8) 0.2474(3) 0.0740(16) Uani d . 1 . .
H H11 -0.1404 0.7177 0.2096 0.089 Uiso calc R 1 . .
C C12 -0.1907(5) 0.5681(11) 0.2896(3) 0.090(2) Uani d . 1 . .
H H12 -0.2816 0.5723 0.28 0.108 Uiso calc R 1 . .
C C13 -0.1409(6) 0.4767(8) 0.3446(3) 0.0747(17) Uani d . 1 . .
H H13 -0.1975 0.4182 0.3724 0.09 Uiso calc R 1 . .
C C14 -0.0083(6) 0.4711(6) 0.3589(3) 0.0625(13) Uani d . 1 . .
H H14 0.0259 0.4081 0.3963 0.075 Uiso calc R 1 . .
C C15 0.0756(5) 0.5576(5) 0.3184(3) 0.0531(11) Uani d . 1 . .
H H15 0.1662 0.5537 0.329 0.064 Uiso calc R 1 . .
Hg Hg2 0 1 0 0.04776(7) Uani d S 1 . .
Cl Cl3 0.21296(11) 0.91503(18) 0.02343(7) 0.0664(3) Uani d . 1 . .

loop_
_atom_site_aniso_label
_atom_site_aniso_U_11
_atom_site_aniso_U_22
_atom_site_aniso_U_33
_atom_site_aniso_U_12
_atom_site_aniso_U_13
_atom_site_aniso_U_23
Hg1 0.03772(9) 0.05296(12) 0.05168(11) -0.00140(7) -0.00498(7) 0.00188(7)
Cl1 0.0824(8) 0.0537(7) 0.0518(6) -0.0145(6) 0.0082(6) 0.0031(5)
Cl2 0.0455(6) 0.0592(7) 0.0456(6) 0.0081(5) -0.0034(4) 0.0008(5)
N1 0.0362(17) 0.0416(19) 0.0408(18) -0.0014(14) 0.0015(14) 0.0033(15)
C2 0.058(3) 0.047(3) 0.050(3) 0.005(2) 0.009(2) 0.001(2)
C3 0.063(3) 0.062(3) 0.068(3) 0.018(3) 0.024(3) 0.020(3)
C4 0.037(2) 0.083(4) 0.091(4) 0.011(3) 0.014(3) 0.040(3)
C5 0.046(3) 0.069(3) 0.071(3) -0.014(2) -0.012(2) 0.021(3)
C6 0.037(2) 0.044(2) 0.045(2) -0.0056(16) -0.0036(17) 0.0101(18)
C7 0.057(3) 0.041(2) 0.039(2) -0.0116(19) -0.0028(18) 0.0030(17)
N8 0.058(2) 0.0355(19) 0.0425(19) 0.0052(15) 0.0057(16) -0.0015(14)
C9 0.094(4) 0.043(3) 0.063(3) 0.011(3) 0.020(3) -0.008(2)
C10 0.056(3) 0.045(2) 0.048(2) 0.010(2) 0.007(2) -0.0124(19)
C11 0.065(3) 0.101(4) 0.054(3) 0.025(3) -0.008(3) -0.008(3)
C12 0.043(3) 0.154(7) 0.071(4) -0.004(3) 0.000(3) -0.034(4)
C13 0.073(4) 0.096(5) 0.056(3) -0.025(3) 0.013(3) -0.019(3)
C14 0.073(4) 0.055(3) 0.060(3) -0.001(2) 0.006(3) -0.006(2)
C15 0.049(3) 0.048(3) 0.063(3) 0.005(2) 0.002(2) -0.009(2)
Hg2 0.03219(11) 0.05415(15) 0.05669(15) 0.00592(9) -0.00021(10) 0.00053(11)
Cl3 0.0374(6) 0.0813(9) 0.0799(9) 0.0158(6) -0.0035(5) 0.0004(7)

loop_
_atom_type_symbol
_atom_type_description
_atom_type_scat_dispersion_real
_atom_type_scat_dispersion_imag
_atom_type_scat_source
C C 0.0033 0.0016 'International Tables Vol C Tables 4.2.6.8 and 6.1.1.4'
H H 0 0 'International Tables Vol C Tables 4.2.6.8 and 6.1.1.4'
N N 0.0061 0.0033 'International Tables Vol C Tables 4.2.6.8 and 6.1.1.4'
Cl Cl 0.1484 0.1585 'International Tables Vol C Tables 4.2.6.8 and 6.1.1.4'
Hg Hg -2.3894 9.2266 'International Tables Vol C Tables 4.2.6.8 and 6.1.1.4'

loop_
_geom_angle_atom_site_label_1
_geom_angle_atom_site_label_2
_geom_angle_atom_site_label_3
_geom_angle_site_symmetry_1
_geom_angle_site_symmetry_3
_geom_angle
_geom_angle_publ_flag
N8 Hg1 N1 . . 70.74(12) y
N8 Hg1 Cl1 . . 113.97(9) y
N1 Hg1 Cl1 . . 106.32(9) y
N8 Hg1 Cl2 . . 95.92(9) y
N1 Hg1 Cl2 . . 138.01(8) y
Cl1 Hg1 Cl2 . . 115.34(4) y
N8 Hg1 Cl2 . 3_565 142.19(9) y
N1 Hg1 Cl2 . 3_565 83.87(8) y
Cl1 Hg1 Cl2 . 3_565 99.58(4) y
Cl2 Hg1 Cl2 . 3_565 84.37(3) y
Hg1 Cl2 Hg1 . 3_565 95.63(3) ?
C2 N1 C6 . . 118.8(4) ?
C2 N1 Hg1 . . 126.3(3) ?
C6 N1 Hg1 . . 114.7(3) ?
N1 C2 C3 . . 122.5(5) ?
N1 C2 H2 . . 118.8 ?
C3 C2 H2 . . 118.8 ?
C4 C3 C2 . . 119.8(5) ?
C4 C3 H3 . . 120.1 ?
C2 C3 H3 . . 120.1 ?
C3 C4 C5 . . 118.5(5) ?
C3 C4 H4 . . 120.7 ?
C5 C4 H4 . . 120.7 ?
C4 C5 C6 . . 119.2(5) ?
C4 C5 H5 . . 120.4 ?
C6 C5 H5 . . 120.4 ?
N1 C6 C5 . . 121.2(4) ?
N1 C6 C7 . . 116.9(4) ?
C5 C6 C7 . . 121.8(4) ?
N8 C7 C6 . . 121.4(4) ?
N8 C7 H7 . . 119.3 ?
C6 C7 H7 . . 119.3 ?
C7 N8 C9 . . 119.8(4) ?
C7 N8 Hg1 . . 116.2(3) ?
C9 N8 Hg1 . . 123.9(3) ?
N8 C9 C10 . . 110.8(4) ?
N8 C9 H9A . . 109.5 ?
C10 C9 H9A . . 109.5 ?
N8 C9 H9B . . 109.5 ?
C10 C9 H9B . . 109.5 ?
H9A C9 H9B . . 108.1 ?
C11 C10 C15 . . 118.8(5) ?
C11 C10 C9 . . 121.4(5) ?
C15 C10 C9 . . 119.8(4) ?
C10 C11 C12 . . 119.6(5) ?
C10 C11 H11 . . 120.2 ?
C12 C11 H11 . . 120.2 ?
C13 C12 C11 . . 120.4(5) ?
C13 C12 H12 . . 119.8 ?
C11 C12 H12 . . 119.8 ?
C14 C13 C12 . . 119.8(6) ?
C14 C13 H13 . . 120.1 ?
C12 C13 H13 . . 120.1 ?
C13 C14 C15 . . 120.4(5) ?
C13 C14 H14 . . 119.8 ?
C15 C14 H14 . . 119.8 ?
C14 C15 C10 . . 120.9(5) ?
C14 C15 H15 . . 119.5 ?
C10 C15 H15 . . 119.5 ?
Cl3 Hg2 Cl3 3_575 . 180 ?

loop_
_geom_bond_atom_site_label_1
_geom_bond_atom_site_label_2
_geom_bond_site_symmetry_2
_geom_bond_distance
_geom_bond_publ_flag
Hg1 N8 . 2.347(4) y
Hg1 N1 . 2.373(3) y
Hg1 Cl1 . 2.4338(12) y
Hg1 Cl2 . 2.5327(10) ?
Hg1 Cl2 3_565 2.8428(11) ?
Cl2 Hg1 3_565 2.8428(11) ?
N1 C2 . 1.328(5) ?
N1 C6 . 1.345(5) ?
C2 C3 . 1.369(6) ?
C2 H2 . 0.93 ?
C3 C4 . 1.363(8) ?
C3 H3 . 0.93 ?
C4 C5 . 1.385(8) ?
C4 H4 . 0.93 ?
C5 C6 . 1.385(6) ?
C5 H5 . 0.93 ?
C6 C7 . 1.465(6) ?
C7 N8 . 1.262(5) ?
C7 H7 . 0.93 ?
N8 C9 . 1.473(5) ?
C9 C10 . 1.510(7) ?
C9 H9A . 0.97 ?
C9 H9B . 0.97 ?
C10 C11 . 1.370(7) ?
C10 C15 . 1.379(6) ?
C11 C12 . 1.402(9) ?
C11 H11 . 0.93 ?
C12 C13 . 1.360(10) ?
C12 H12 . 0.93 ?
C13 C14 . 1.359(8) ?
C13 H13 . 0.93 ?
C14 C15 . 1.371(7) ?
C14 H14 . 0.93 ?
C15 H15 . 0.93 ?
Hg2 Cl3 3_575 2.2875(11) ?
Hg2 Cl3 . 2.2875(11) ?
